data_1548705
loop_
_publ_author_name
'Lindhorst, Anja C.'
'Kaspar, Manuel'
'Altmann, Philipp J.'
'P\"othig, Alexander'
'K\"uhn, Fritz E'

_publ_section_title
;
 Synthesis, characterization and derivatization of hydroxyl-functionalized
 iron(ii) bis(NHC) complexes.
;
_journal_issue 6
_journal_name_full 'Dalton transactions (Cambridge, England : 2003)'
_journal_page_first 1857
_journal_page_last 1867
_journal_paper_doi 10.1039/c7dt04774f
_journal_volume 47
_journal_year 2018
_chemical_formula_moiety 'C22 H22 Fe N8 O, 2(F6 P)'
_chemical_formula_sum 'C22 H22 F12 Fe N8 O P2'
_chemical_formula_weight 760.27
_space_group_IT_number 14
_space_group_name_Hall '-P 2yn'
_space_group_name_H-M_alt 'P 1 21/n 1'
_symmetry_cell_setting monoclinic
_symmetry_Int_Tables_number 14
_symmetry_space_group_name_Hall '-P 2yn'
_symmetry_space_group_name_H-M 'P 1 21/n 1'
_atom_sites_solution_hydrogens geom
_audit_update_record
;
2017-12-18 deposited with the CCDC.
2018-01-05 downloaded from the CCDC.
;
_cell_angle_alpha 90
_cell_angle_beta 91.431(3)
_cell_angle_gamma 90
_cell_formula_units_Z 4
_cell_length_a 8.7083(5)
_cell_length_b 13.7335(7)
_cell_length_c 23.8833(12)
_cell_measurement_reflns_used 6291
_cell_measurement_temperature 123
_cell_measurement_theta_max 24.0139
_cell_measurement_theta_min 2.2605
_cell_volume 2855.4(3)
_computing_cell_refinement 'SAINT (Bruker, 2012)'
_computing_data_collection 'APEX II Control Software (Bruker, 2013)'
_computing_data_reduction 'SAINT (Bruker, 2012)'
_computing_molecular_graphics 'PLATON (Spek, 2011)'
_computing_publication_material 'PLATON (Spek, 2011), enCIFer (Allen, 2014)'
_computing_structure_refinement 'SHELXL2013 (Sheldrick, 2013), SHELXLE (Huebschle, 2011)'
_computing_structure_solution 'SHELXS97 (Sheldrick, 1997)'
_diffrn_ambient_temperature 123
_diffrn_detector ' CCD plate '
_diffrn_detector_area_resol_mean 16
_diffrn_measured_fraction_theta_full 1.000
_diffrn_measured_fraction_theta_max 0.995
_diffrn_measurement_device ' \k-geometry diffractometer '
_diffrn_measurement_device_type ' Bruker APEX-II CCD '
_diffrn_measurement_method ' phi- and omega-rotation '
_diffrn_radiation_monochromator graphite
_diffrn_radiation_probe x-ray
_diffrn_radiation_source 'fine-focus sealed tube'
_diffrn_radiation_type MoK\a
_diffrn_radiation_wavelength 0.71073
_diffrn_reflns_av_R_equivalents 0.1123
_diffrn_reflns_av_unetI/netI 0.0549
_diffrn_reflns_limit_h_max 10
_diffrn_reflns_limit_h_min -10
_diffrn_reflns_limit_k_max 16
_diffrn_reflns_limit_k_min -16
_diffrn_reflns_limit_l_max 28
_diffrn_reflns_limit_l_min -28
_diffrn_reflns_number 75517
_diffrn_reflns_reduction_process
;
;
_diffrn_reflns_theta_full 25.24
_diffrn_reflns_theta_max 25.47
_diffrn_reflns_theta_min 1.71
_exptl_absorpt_coefficient_mu 0.754
_exptl_absorpt_correction_T_max 0.7452
_exptl_absorpt_correction_T_min 0.5717
_exptl_absorpt_correction_type multi-scan
_exptl_absorpt_process_details 'SADABS, Bruker, 2008b'
_exptl_crystal_colour red
_exptl_crystal_density_diffrn 1.768
_exptl_crystal_density_method 'Not Measured'
_exptl_crystal_description fragment
_exptl_crystal_F_000 1528
_exptl_crystal_size_max 0.430
_exptl_crystal_size_mid 0.429
_exptl_crystal_size_min 0.136
_refine_diff_density_max 0.952
_refine_diff_density_min -0.608
_refine_diff_density_rms 0.097
_refine_ls_extinction_method none
_refine_ls_goodness_of_fit_ref 1.076
_refine_ls_hydrogen_treatment constr
_refine_ls_matrix_type full
_refine_ls_number_parameters 456
_refine_ls_number_reflns 5278
_refine_ls_number_restraints 66
_refine_ls_restrained_S_all 1.086
_refine_ls_R_factor_all 0.0922
_refine_ls_R_factor_gt 0.0552
_refine_ls_shift/su_max 0.000
_refine_ls_shift/su_mean 0.000
_refine_ls_structure_factor_coef Fsqd
_refine_ls_weighting_details 'W=1/[\S^2^(FO^2^)+(0.0564P)^2^+8.2080P] WHERE P=(FO^2^+2FC^2^)/3'
_refine_ls_weighting_scheme calc
_refine_ls_wR_factor_gt 0.1294
_refine_ls_wR_factor_ref 0.1483
_reflns_number_gt 3777
_reflns_number_total 5278
_reflns_threshold_expression I>2\s(I)
_cod_data_source_file c7dt04774f2.cif
_cod_data_source_block C2
_cod_depositor_comments 'Adding full bibliography for 1548703--1548707.cif.'
_cod_original_sg_symbol_H-M 'P 21/n'
_cod_database_code 1548705
_shelxl_version_number 2014-1

loop_
_symmetry_equiv_pos_site_id
_symmetry_equiv_pos_as_xyz
1 x,y,z
2 1/2-x,1/2+y,1/2-z
3 -x,-y,-z
4 1/2+x,1/2-y,1/2+z

loop_
_atom_site_label
_atom_site_type_symbol
_atom_site_fract_x
_atom_site_fract_y
_atom_site_fract_z
_atom_site_U_iso_or_equiv
_atom_site_adp_type
_atom_site_occupancy
_atom_site_site_symmetry_order
_atom_site_calc_flag
_atom_site_refinement_flags_posn
_atom_site_refinement_flags_adp
_atom_site_refinement_flags_occupancy
_atom_site_disorder_assembly
_atom_site_disorder_group
Fe1 Fe 0.48691(7) 0.24330(4) 0.39689(2) 0.01566(18) Uani 1 1 d . . . . .
O1 O 0.6733(4) 0.4047(3) 0.27336(16) 0.0411(9) Uani 1 1 d . . . . .
H1 H 0.7234 0.3526 0.2715 0.049 Uiso 1 1 calc R U . . .
N1 N 0.3672(4) 0.3885(3) 0.31707(15) 0.0228(8) Uani 1 1 d . . . . .
N2 N 0.3432(4) 0.4216(2) 0.40443(15) 0.0190(8) Uani 1 1 d . . . . .
N3 N 0.4411(4) 0.3166(3) 0.47094(14) 0.0181(8) Uani 1 1 d . . . . .
N4 N 0.4614(4) 0.2422(3) 0.27404(14) 0.0223(8) Uani 1 1 d . . . . .
N5 N 0.5488(4) 0.1121(3) 0.31288(14) 0.0219(8) Uani 1 1 d . . . . .
N6 N 0.5860(4) 0.1047(3) 0.40802(14) 0.0191(8) Uani 1 1 d . . . . .
N7 N 0.6878(4) 0.2996(3) 0.39795(14) 0.0203(8) Uani 1 1 d . . . . .
N8 N 0.2910(4) 0.1801(3) 0.40306(14) 0.0178(8) Uani 1 1 d . . . . .
C1 C 0.3982(5) 0.3539(3) 0.36872(17) 0.0188(9) Uani 1 1 d . . . . .
C2 C 0.2971(5) 0.4792(3) 0.3204(2) 0.0280(11) Uani 1 1 d . . . . .
H2 H 0.2660 0.5190 0.2896 0.034 Uiso 1 1 calc R U . . .
C3 C 0.2812(5) 0.5003(3) 0.3747(2) 0.0268(11) Uani 1 1 d . . . . .
H3 H 0.2368 0.5574 0.3899 0.032 Uiso 1 1 calc R U . . .
C4 C 0.3645(5) 0.4011(3) 0.46190(18) 0.0187(9) Uani 1 1 d . . . . .
C5 C 0.3152(5) 0.4610(3) 0.5040(2) 0.0258(11) Uani 1 1 d . . . . .
H5 H 0.2602 0.5192 0.4959 0.031 Uiso 1 1 calc R U . . .
C6 C 0.3488(5) 0.4332(3) 0.55841(19) 0.0262(11) Uani 1 1 d . . . . .
H6 H 0.3154 0.4723 0.5886 0.031 Uiso 1 1 calc R U . . .
C7 C 0.4306(5) 0.3492(3) 0.56925(19) 0.0252(10) Uani 1 1 d . . . . .
H7 H 0.4560 0.3301 0.6066 0.030 Uiso 1 1 calc R U . . .
C8 C 0.4744(5) 0.2934(3) 0.52424(18) 0.0227(10) Uani 1 1 d . . . . .
H8 H 0.5312 0.2356 0.5315 0.027 Uiso 1 1 calc R U . . .
C9 C 0.4142(6) 0.3433(3) 0.26394(19) 0.0277(11) Uani 1 1 d . . . . .
H9 H 0.3234 0.3429 0.2375 0.033 Uiso 1 1 calc R U . . .
C10 C 0.4999(5) 0.2036(3) 0.32388(18) 0.0189(9) Uani 1 1 d . . . . .
C11 C 0.4882(6) 0.1751(4) 0.23125(19) 0.0290(11) Uani 1 1 d . . . . .
H11 H 0.4707 0.1857 0.1923 0.035 Uiso 1 1 calc R U . . .
C12 C 0.5426(6) 0.0940(4) 0.25476(19) 0.0306(12) Uani 1 1 d . . . . .
H12 H 0.5713 0.0358 0.2362 0.037 Uiso 1 1 calc R U . . .
C13 C 0.5963(5) 0.0562(3) 0.35899(18) 0.0203(10) Uani 1 1 d . . . . .
C14 C 0.6458(5) -0.0386(3) 0.3545(2) 0.0271(11) Uani 1 1 d . . . . .
H14 H 0.6495 -0.0700 0.3191 0.032 Uiso 1 1 calc R U . . .
C15 C 0.6896(6) -0.0863(3) 0.4029(2) 0.0313(12) Uani 1 1 d . . . . .
H15 H 0.7249 -0.1517 0.4016 0.038 Uiso 1 1 calc R U . . .
C16 C 0.6819(5) -0.0384(3) 0.4531(2) 0.0286(11) Uani 1 1 d . . . . .
H16 H 0.7111 -0.0704 0.4870 0.034 Uiso 1 1 calc R U . . .
C17 C 0.6313(5) 0.0566(3) 0.45399(18) 0.0213(10) Uani 1 1 d . . . . .
H17 H 0.6286 0.0894 0.4890 0.026 Uiso 1 1 calc R U . . .
C18 C 0.5411(6) 0.3990(4) 0.2371(2) 0.0352(12) Uani 1 1 d . . . . .
H18A H 0.5688 0.3666 0.2018 0.042 Uiso 1 1 calc R U . . .
H18B H 0.5049 0.4656 0.2280 0.042 Uiso 1 1 calc R U . . .
C19 C 0.8070(5) 0.3343(3) 0.39903(18) 0.0229(10) Uani 1 1 d . . . . .
C20 C 0.9588(5) 0.3777(4) 0.3997(2) 0.0322(12) Uani 1 1 d . . . . .
H20A H 0.9503 0.4479 0.4064 0.048 Uiso 1 1 calc R U . . .
H20B H 1.0065 0.3666 0.3635 0.048 Uiso 1 1 calc R U . . .
H20C H 1.0222 0.3480 0.4295 0.048 Uiso 1 1 calc R U . . .
C21 C 0.1743(5) 0.1416(3) 0.40517(17) 0.0194(9) Uani 1 1 d . . . . .
C22 C 0.0274(5) 0.0929(4) 0.4086(2) 0.0287(11) Uani 1 1 d . . . . .
H22A H -0.0352 0.1076 0.3750 0.043 Uiso 1 1 calc R U . . .
H22B H -0.0257 0.1157 0.4418 0.043 Uiso 1 1 calc R U . . .
H22C H 0.0437 0.0225 0.4112 0.043 Uiso 1 1 calc R U . . .
P1 P 0.51708(16) 0.72071(11) 0.25581(6) 0.0358(4) Uani 1 1 d . . . . .
F1 F 0.4713(5) 0.8278(3) 0.23769(18) 0.0824(14) Uani 1 1 d . . . . .
F2 F 0.3969(4) 0.7265(3) 0.30440(14) 0.0586(10) Uani 1 1 d . . . . .
F3 F 0.3862(4) 0.6763(4) 0.21656(16) 0.0945(17) Uani 1 1 d . . . . .
F4 F 0.5657(4) 0.6143(2) 0.27629(16) 0.0617(10) Uani 1 1 d . . . . .
F5 F 0.6365(4) 0.7117(3) 0.20681(13) 0.0654(11) Uani 1 1 d . . . . .
F6 F 0.6484(4) 0.7611(2) 0.29650(14) 0.0513(9) Uani 1 1 d . . . . .
P2 P 0.04912(15) 0.74531(9) 0.44190(5) 0.0277(3) Uani 1 1 d . U . . .
F7 F 0.1874(3) 0.7283(2) 0.40029(12) 0.0429(8) Uani 1 1 d . . . . .
F8 F -0.0889(3) 0.7602(2) 0.48352(12) 0.0379(7) Uani 1 1 d . . . . .
F9_c F 0.1664(4) 0.7704(4) 0.49119(17) 0.0576(15) Uani 0.847(7) 1 d D U P A 3
F10_c F 0.0575(6) 0.6331(3) 0.4607(2) 0.0552(14) Uani 0.847(7) 1 d D U P A 3
F11_c F -0.0742(5) 0.7167(4) 0.39512(15) 0.0483(13) Uani 0.847(7) 1 d D U P A 3
F12_c F 0.0363(5) 0.8551(3) 0.4253(2) 0.0603(15) Uani 0.847(7) 1 d D U P A 3
F9A_d F 0.139(3) 0.6769(18) 0.4803(8) 0.048(6) Uani 0.153(7) 1 d D U P A 4
F10A_d F -0.023(2) 0.6631(15) 0.4056(8) 0.036(5) Uani 0.153(7) 1 d D U P A 4
F11A_d F -0.006(3) 0.8237(17) 0.3920(9) 0.052(6) Uani 0.153(7) 1 d D U P A 4
F12A_d F 0.149(3) 0.8372(17) 0.4687(9) 0.050(6) Uani 0.153(7) 1 d D U P A 4

loop_
_atom_site_aniso_label
_atom_site_aniso_U_11
_atom_site_aniso_U_22
_atom_site_aniso_U_33
_atom_site_aniso_U_23
_atom_site_aniso_U_13
_atom_site_aniso_U_12
Fe1 0.0158(3) 0.0171(3) 0.0142(3) -0.0006(2) 0.0029(2) 0.0002(3)
O1 0.033(2) 0.039(2) 0.052(2) 0.0061(19) 0.0040(18) -0.0023(17)
N1 0.023(2) 0.025(2) 0.021(2) 0.0047(16) 0.0021(16) -0.0008(16)
N2 0.0166(19) 0.0178(19) 0.023(2) 0.0019(15) 0.0025(16) -0.0023(15)
N3 0.0149(19) 0.0209(19) 0.0185(19) -0.0004(15) 0.0026(15) -0.0026(15)
N4 0.024(2) 0.029(2) 0.0141(18) 0.0018(16) 0.0037(15) -0.0024(17)
N5 0.025(2) 0.024(2) 0.0166(19) -0.0048(16) 0.0052(16) -0.0028(16)
N6 0.0166(19) 0.0230(19) 0.0179(19) -0.0028(15) 0.0034(15) -0.0016(15)
N7 0.022(2) 0.022(2) 0.0173(19) -0.0022(15) 0.0036(16) 0.0024(17)
N8 0.023(2) 0.0178(19) 0.0130(18) -0.0005(15) -0.0001(15) 0.0037(16)
C1 0.015(2) 0.022(2) 0.020(2) 0.0011(19) 0.0029(18) -0.0036(18)
C2 0.024(3) 0.026(3) 0.034(3) 0.013(2) 0.001(2) 0.003(2)
C3 0.023(3) 0.019(2) 0.039(3) 0.006(2) 0.003(2) 0.0023(19)
C4 0.011(2) 0.022(2) 0.023(2) 0.0005(19) 0.0031(18) -0.0003(18)
C5 0.022(2) 0.022(2) 0.034(3) -0.006(2) 0.004(2) -0.0033(19)
C6 0.025(3) 0.027(3) 0.027(3) -0.010(2) 0.008(2) -0.003(2)
C7 0.028(3) 0.029(3) 0.019(2) -0.002(2) 0.005(2) -0.009(2)
C8 0.023(2) 0.022(2) 0.024(2) 0.0017(19) 0.003(2) -0.0055(19)
C9 0.031(3) 0.034(3) 0.019(2) 0.007(2) 0.006(2) 0.006(2)
C10 0.016(2) 0.022(2) 0.019(2) 0.0018(18) 0.0048(18) 0.0008(18)
C11 0.035(3) 0.038(3) 0.014(2) -0.004(2) 0.006(2) -0.002(2)
C12 0.041(3) 0.032(3) 0.019(2) -0.007(2) 0.005(2) -0.002(2)
C13 0.017(2) 0.025(2) 0.019(2) -0.0014(19) 0.0064(18) -0.0026(19)
C14 0.030(3) 0.023(3) 0.028(3) -0.005(2) 0.005(2) 0.000(2)
C15 0.028(3) 0.023(3) 0.043(3) -0.002(2) 0.007(2) 0.005(2)
C16 0.026(3) 0.029(3) 0.031(3) 0.006(2) 0.002(2) 0.004(2)
C17 0.022(2) 0.022(2) 0.020(2) 0.0007(19) 0.0023(19) 0.0045(19)
C18 0.039(3) 0.030(3) 0.037(3) 0.005(2) 0.004(2) 0.000(2)
C19 0.024(3) 0.026(2) 0.019(2) 0.0007(19) 0.006(2) -0.002(2)
C20 0.025(3) 0.035(3) 0.037(3) -0.004(2) 0.008(2) -0.010(2)
C21 0.025(3) 0.018(2) 0.015(2) -0.0020(18) 0.0017(19) 0.001(2)
C22 0.024(3) 0.032(3) 0.030(3) 0.000(2) 0.004(2) -0.006(2)
P1 0.0277(7) 0.0529(9) 0.0269(7) -0.0051(6) 0.0034(6) -0.0012(6)
F1 0.063(3) 0.084(3) 0.100(3) 0.054(3) 0.007(2) 0.020(2)
F2 0.056(2) 0.079(3) 0.0415(19) 0.0067(18) 0.0196(17) 0.0124(19)
F3 0.035(2) 0.191(5) 0.057(2) -0.046(3) -0.0070(18) -0.013(3)
F4 0.058(2) 0.0379(19) 0.090(3) -0.0050(18) 0.016(2) -0.0083(17)
F5 0.038(2) 0.126(3) 0.0322(18) 0.004(2) 0.0132(15) 0.009(2)
F6 0.053(2) 0.0435(19) 0.057(2) -0.0124(16) -0.0136(17) -0.0034(16)
P2 0.0279(7) 0.0316(7) 0.0235(6) -0.0050(5) -0.0009(5) 0.0065(6)
F7 0.0403(18) 0.051(2) 0.0379(17) -0.0022(14) 0.0116(14) 0.0095(15)
F8 0.0297(16) 0.0508(19) 0.0333(16) -0.0097(14) 0.0025(13) 0.0078(14)
F9_c 0.032(2) 0.098(4) 0.042(2) -0.019(2) -0.0082(18) 0.003(2)
F10_c 0.060(3) 0.038(2) 0.069(3) 0.013(2) 0.026(2) 0.018(2)
F11_c 0.036(2) 0.085(3) 0.024(2) -0.014(2) -0.0014(16) 0.002(2)
F12_c 0.053(3) 0.032(2) 0.097(4) 0.012(2) 0.019(3) 0.0094(19)
F9A_d 0.046(11) 0.061(9) 0.036(9) 0.007(7) -0.005(8) 0.013(8)
F10A_d 0.024(10) 0.047(8) 0.037(9) -0.013(6) 0.007(7) 0.005(7)
F11A_d 0.056(13) 0.059(9) 0.040(9) 0.008(7) -0.006(9) 0.008(8)
F12A_d 0.056(12) 0.059(8) 0.036(10) -0.010(7) -0.001(8) -0.008(8)

loop_
_atom_type_symbol
_atom_type_description
_atom_type_scat_dispersion_real
_atom_type_scat_dispersion_imag
_atom_type_scat_source
C C 0.0033 0.0016 ' International Tables Vol C Tables 4.2.6.8 and 6.1.1.4'
H H 0.0000 0.0000 ' International Tables Vol C Tables 4.2.6.8 and 6.1.1.4'
F F 0.0171 0.0103 ' International Tables Vol C Tables 4.2.6.8 and 6.1.1.4'
Fe Fe 0.3463 0.8444 ' International Tables Vol C Tables 4.2.6.8 and 6.1.1.4'
N N 0.0061 0.0033 ' International Tables Vol C Tables 4.2.6.8 and 6.1.1.4'
O O 0.0106 0.0060 ' International Tables Vol C Tables 4.2.6.8 and 6.1.1.4'
P P 0.1023 0.0942 ' International Tables Vol C Tables 4.2.6.8 and 6.1.1.4'

loop_
_geom_angle_atom_site_label_1
_geom_angle_atom_site_label_2
_geom_angle_atom_site_label_3
_geom_angle
C1 Fe1 C10 86.13(19)
C1 Fe1 N7 92.71(17)
C10 Fe1 N7 93.12(17)
C1 Fe1 N8 92.06(17)
C10 Fe1 N8 90.85(17)
N7 Fe1 N8 173.99(15)
C1 Fe1 N3 79.77(16)
C10 Fe1 N3 165.80(17)
N7 Fe1 N3 89.31(14)
N8 Fe1 N3 87.94(14)
C1 Fe1 N6 165.47(16)
C10 Fe1 N6 79.41(16)
N7 Fe1 N6 89.54(14)
N8 Fe1 N6 86.76(14)
N3 Fe1 N6 114.62(14)
C1 N1 C2 110.0(4)
C1 N1 C9 125.9(4)
C2 N1 C9 123.8(4)
C1 N2 C3 110.4(4)
C1 N2 C4 115.8(4)
C3 N2 C4 133.7(4)
C8 N3 C4 116.8(4)
C8 N3 Fe1 130.7(3)
C4 N3 Fe1 112.5(3)
C10 N4 C11 110.2(4)
C10 N4 C9 125.8(4)
C11 N4 C9 123.7(4)
C10 N5 C13 116.5(4)
C10 N5 C12 110.5(4)
C13 N5 C12 133.0(4)
C17 N6 C13 116.4(4)
C17 N6 Fe1 131.7(3)
C13 N6 Fe1 111.9(3)
C19 N7 Fe1 179.0(4)
C21 N8 Fe1 178.0(3)
N1 C1 N2 105.7(4)
N1 C1 Fe1 134.9(3)
N2 C1 Fe1 119.4(3)
C3 C2 N1 107.8(4)
C2 C3 N2 106.0(4)
N3 C4 C5 123.9(4)
N3 C4 N2 112.3(4)
C5 C4 N2 123.8(4)
C4 C5 C6 117.4(4)
C7 C6 C5 120.4(4)
C6 C7 C8 118.0(4)
N3 C8 C7 123.5(4)
N4 C9 N1 109.8(3)
N4 C9 C18 110.3(4)
N1 C9 C18 112.0(4)
N4 C10 N5 105.6(4)
N4 C10 Fe1 135.1(3)
N5 C10 Fe1 119.2(3)
C12 C11 N4 107.9(4)
C11 C12 N5 105.8(4)
N6 C13 C14 124.2(4)
N6 C13 N5 112.7(4)
C14 C13 N5 123.1(4)
C15 C14 C13 117.8(4)
C16 C15 C14 119.2(4)
C15 C16 C17 119.4(4)
N6 C17 C16 123.1(4)
O1 C18 C9 111.2(4)
N7 C19 C20 179.2(5)
N8 C21 C22 179.3(5)
F3 P1 F1 91.3(3)
F3 P1 F6 177.7(3)
F1 P1 F6 90.9(2)
F3 P1 F2 88.5(2)
F1 P1 F2 89.2(2)
F6 P1 F2 90.7(2)
F3 P1 F5 90.5(2)
F1 P1 F5 92.1(2)
F6 P1 F5 90.2(2)
F2 P1 F5 178.4(2)
F3 P1 F4 90.6(3)
F1 P1 F4 177.8(2)
F6 P1 F4 87.15(19)
F2 P1 F4 89.8(2)
F5 P1 F4 88.9(2)
F9A_d P2 F10A_d 94.6(12)
F12_c P2 F9_c 91.1(3)
F12_c P2 F11_c 91.0(3)
F9_c P2 F11_c 176.5(3)
F9A_d P2 F8 95.1(9)
F10A_d P2 F8 98.2(7)
F12_c P2 F8 89.1(2)
F9_c P2 F8 89.47(19)
F11_c P2 F8 87.87(19)
F9A_d P2 F7 84.3(9)
F10A_d P2 F7 81.1(7)
F12_c P2 F7 91.9(2)
F9_c P2 F7 90.7(2)
F11_c P2 F7 91.92(19)
F8 P2 F7 178.98(19)
F12_c P2 F10_c 177.9(2)
F9_c P2 F10_c 88.7(3)
F11_c P2 F10_c 89.1(3)
F8 P2 F10_c 88.82(19)
F7 P2 F10_c 90.18(19)
F9A_d P2 F12A_d 88.8(11)
F10A_d P2 F12A_d 167.4(11)
F8 P2 F12A_d 93.5(8)
F7 P2 F12A_d 87.3(8)
F9A_d P2 F11A_d 165.3(13)
F10A_d P2 F11A_d 88.1(10)
F8 P2 F11A_d 98.9(9)
F7 P2 F11A_d 81.8(9)
F12A_d P2 F11A_d 85.6(11)

loop_
_geom_bond_atom_site_label_1
_geom_bond_atom_site_label_2
_geom_bond_distance
Fe1 C1 1.826(4)
Fe1 C10 1.833(4)
Fe1 N7 1.913(4)
Fe1 N8 1.923(4)
Fe1 N3 2.082(3)
Fe1 N6 2.104(4)
O1 C18 1.425(6)
N1 C1 1.342(5)
N1 C2 1.390(6)
N1 C9 1.480(6)
N2 C1 1.357(5)
N2 C3 1.395(6)
N2 C4 1.409(5)
N3 C8 1.337(5)
N3 C4 1.353(5)
N4 C10 1.338(5)
N4 C11 1.400(6)
N4 C9 1.465(6)
N5 C10 1.354(6)
N5 C13 1.397(6)
N5 C12 1.410(6)
N6 C17 1.333(5)
N6 C13 1.353(5)
N7 C19 1.142(6)
N8 C21 1.147(5)
C2 C3 1.341(7)
C4 C5 1.376(6)
C5 C6 1.379(7)
C6 C7 1.377(7)
C7 C8 1.381(6)
C9 C18 1.501(7)
C11 C12 1.330(7)
C13 C14 1.375(6)
C14 C15 1.375(7)
C15 C16 1.372(7)
C16 C17 1.377(6)
C19 C20 1.450(6)
C21 C22 1.448(6)
P1 F3 1.580(4)
P1 F1 1.582(4)
P1 F6 1.582(3)
P1 F2 1.584(3)
P1 F5 1.590(3)
P1 F4 1.595(4)
P2 F9A_d 1.516(18)
P2 F10A_d 1.545(17)
P2 F12_c 1.563(4)
P2 F9_c 1.577(4)
P2 F11_c 1.580(4)
P2 F8 1.592(3)
P2 F7 1.597(3)
P2 F10_c 1.606(4)
P2 F12A_d 1.654(19)
P2 F11A_d 1.667(18)

loop_
_geom_torsion_atom_site_label_1
_geom_torsion_atom_site_label_2
_geom_torsion_atom_site_label_3
_geom_torsion_atom_site_label_4
_geom_torsion
C2 N1 C1 N2 1.8(5)
C9 N1 C1 N2 175.8(4)
C2 N1 C1 Fe1 -179.8(4)
C9 N1 C1 Fe1 -5.8(7)
C3 N2 C1 N1 -1.7(5)
C4 N2 C1 N1 -179.4(3)
C3 N2 C1 Fe1 179.6(3)
C4 N2 C1 Fe1 2.0(5)
C10 Fe1 C1 N1 -3.1(5)
N7 Fe1 C1 N1 89.9(5)
N8 Fe1 C1 N1 -93.8(5)
N3 Fe1 C1 N1 178.7(5)
N6 Fe1 C1 N1 -8.7(10)
C10 Fe1 C1 N2 175.1(4)
N7 Fe1 C1 N2 -91.9(3)
N8 Fe1 C1 N2 84.4(3)
N3 Fe1 C1 N2 -3.1(3)
N6 Fe1 C1 N2 169.5(5)
C1 N1 C2 C3 -1.3(5)
C9 N1 C2 C3 -175.4(4)
N1 C2 C3 N2 0.3(5)
C1 N2 C3 C2 0.9(5)
C4 N2 C3 C2 178.0(4)
C8 N3 C4 C5 -2.5(6)
Fe1 N3 C4 C5 177.3(3)
C8 N3 C4 N2 176.4(4)
Fe1 N3 C4 N2 -3.8(4)
C1 N2 C4 N3 1.5(5)
C3 N2 C4 N3 -175.5(4)
C1 N2 C4 C5 -179.5(4)
C3 N2 C4 C5 3.5(7)
N3 C4 C5 C6 1.1(7)
N2 C4 C5 C6 -177.8(4)
C4 C5 C6 C7 0.9(7)
C5 C6 C7 C8 -1.2(7)
C4 N3 C8 C7 2.1(6)
Fe1 N3 C8 C7 -177.6(3)
C6 C7 C8 N3 -0.3(7)
C10 N4 C9 N1 -18.0(6)
C11 N4 C9 N1 169.2(4)
C10 N4 C9 C18 105.8(5)
C11 N4 C9 C18 -66.9(6)
C1 N1 C9 N4 15.9(6)
C2 N1 C9 N4 -171.0(4)
C1 N1 C9 C18 -107.0(5)
C2 N1 C9 C18 66.1(6)
C11 N4 C10 N5 -0.9(5)
C9 N4 C10 N5 -174.4(4)
C11 N4 C10 Fe1 -175.7(4)
C9 N4 C10 Fe1 10.7(7)
C13 N5 C10 N4 179.9(4)
C12 N5 C10 N4 0.9(5)
C13 N5 C10 Fe1 -4.3(5)
C12 N5 C10 Fe1 176.7(3)
C1 Fe1 C10 N4 0.7(5)
N7 Fe1 C10 N4 -91.8(5)
N8 Fe1 C10 N4 92.7(5)
N3 Fe1 C10 N4 7.7(10)
N6 Fe1 C10 N4 179.2(5)
C1 Fe1 C10 N5 -173.6(4)
N7 Fe1 C10 N5 93.9(4)
N8 Fe1 C10 N5 -81.6(4)
N3 Fe1 C10 N5 -166.5(5)
N6 Fe1 C10 N5 5.0(3)
C10 N4 C11 C12 0.6(5)
C9 N4 C11 C12 174.3(4)
N4 C11 C12 N5 0.0(5)
C10 N5 C12 C11 -0.6(5)
C13 N5 C12 C11 -179.4(4)
C17 N6 C13 C14 1.9(6)
Fe1 N6 C13 C14 -174.9(4)
C17 N6 C13 N5 -179.1(4)
Fe1 N6 C13 N5 4.1(4)
C10 N5 C13 N6 -0.4(5)
C12 N5 C13 N6 178.3(4)
C10 N5 C13 C14 178.6(4)
C12 N5 C13 C14 -2.6(8)
N6 C13 C14 C15 -1.0(7)
N5 C13 C14 C15 -180.0(4)
C13 C14 C15 C16 0.3(7)
C14 C15 C16 C17 -0.4(7)
C13 N6 C17 C16 -2.0(6)
Fe1 N6 C17 C16 174.0(3)
C15 C16 C17 N6 1.3(7)
N4 C9 C18 O1 -63.3(5)
N1 C9 C18 O1 59.3(5)
